data_7109750
loop_
_publ_author_name
'Ching-Zong Luo'
'Parthasarathy Gandeepan'
'Chien-Hong Cheng'

_publ_section_title
;
 A convenient synthesis of quinolizinium salts through Rh(III) or
 Ru(II)-catalyzed C-H bond activation of 2-alkenylpyridines
;
_journal_name_full Chem.Commun.
_journal_page_first 8528
_journal_paper_doi 10.1039/c3cc45004j
_journal_volume 49
_journal_year 2013
_chemical_formula_sum 'C34 H32 B2 F8 N2'
_chemical_formula_weight 642.24
_chemical_name_systematic
; 
 ? 
;
_space_group_IT_number 2
_symmetry_cell_setting triclinic
_symmetry_space_group_name_Hall '-P 1'
_symmetry_space_group_name_H-M 'P -1'
_atom_sites_solution_hydrogens geom
_atom_sites_solution_primary direct
_atom_sites_solution_secondary difmap
_audit_creation_method SHELXL-97
_cell_angle_alpha 82.921(2)
_cell_angle_beta 83.610(2)
_cell_angle_gamma 74.824(2)
_cell_formula_units_Z 2
_cell_length_a 7.2675(3)
_cell_length_b 7.9484(4)
_cell_length_c 27.5441(13)
_cell_measurement_reflns_used 5807
_cell_measurement_temperature 100(2)
_cell_measurement_theta_max 27.18
_cell_measurement_theta_min 2.99
_cell_volume 1518.69(12)
_computing_cell_refinement 'Bruker SAINT'
_computing_data_collection 'Bruker APEX2'
_computing_data_reduction 'Bruker SAINT'
_computing_molecular_graphics 'Bruker SHELXTL'
_computing_publication_material 'Bruker SHELXTL'
_computing_structure_refinement 'SHELXL-97 (Sheldrick, 2008)'
_computing_structure_solution 'SHELXS-97 (Sheldrick, 2008)'
_diffrn_ambient_temperature 100(2)
_diffrn_detector_area_resol_mean 8.3333
_diffrn_measured_fraction_theta_full 0.983
_diffrn_measured_fraction_theta_max 0.983
_diffrn_measurement_device_type 'Bruker APEX-II CCD'
_diffrn_measurement_method '\f and \w scans'
_diffrn_radiation_monochromator graphite
_diffrn_radiation_source 'fine-focus sealed tube'
_diffrn_radiation_type MoK\a
_diffrn_radiation_wavelength 0.71073
_diffrn_reflns_av_R_equivalents 0.0291
_diffrn_reflns_av_sigmaI/netI 0.0400
_diffrn_reflns_limit_h_max 7
_diffrn_reflns_limit_h_min -9
_diffrn_reflns_limit_k_max 10
_diffrn_reflns_limit_k_min -9
_diffrn_reflns_limit_l_max 36
_diffrn_reflns_limit_l_min -35
_diffrn_reflns_number 24864
_diffrn_reflns_theta_full 28.34
_diffrn_reflns_theta_max 28.34
_diffrn_reflns_theta_min 0.75
_exptl_absorpt_coefficient_mu 0.115
_exptl_absorpt_correction_T_max 0.9422
_exptl_absorpt_correction_T_min 0.8867
_exptl_absorpt_correction_type multi-scan
_exptl_absorpt_process_details 'SADABS V2008/1 (Bruker AXS)'
_exptl_crystal_density_diffrn 1.404
_exptl_crystal_density_meas ?
_exptl_crystal_density_method 'not measured'
_exptl_crystal_description Lump
_exptl_crystal_F_000 664
_exptl_crystal_size_max 0.20
_exptl_crystal_size_mid 0.20
_exptl_crystal_size_min 0.12
_refine_diff_density_max 0.334
_refine_diff_density_min -0.352
_refine_diff_density_rms 0.087
_refine_ls_extinction_method none
_refine_ls_goodness_of_fit_ref 1.090
_refine_ls_hydrogen_treatment constr
_refine_ls_matrix_type full
_refine_ls_number_parameters 417
_refine_ls_number_reflns 7473
_refine_ls_number_restraints 0
_refine_ls_restrained_S_all 1.090
_refine_ls_R_factor_all 0.0708
_refine_ls_R_factor_gt 0.0443
_refine_ls_shift/su_max 0.001
_refine_ls_shift/su_mean 0.000
_refine_ls_structure_factor_coef Fsqd
_refine_ls_weighting_details 'calc w=1/[\s^2^(Fo^2^)+(0.0784P)^2^+0.1253P] where P=(Fo^2^+2Fc^2^)/3'
_refine_ls_weighting_scheme calc
_refine_ls_wR_factor_gt 0.1210
_refine_ls_wR_factor_ref 0.1471
_reflns_number_gt 5285
_reflns_number_total 7473
_reflns_threshold_expression >2sigma(I)
_cod_data_source_file c3cc45004j.txt
_cod_data_source_block 121217lt_0m
_cod_depositor_comments
;
The following automatic conversions were performed:

'_exptl_crystal_density_meas' value 'not measured' was changed to '?'
- the value is perceived as not measured.

Automatic conversion script
Id: cif_fix_values 3008 2015-01-20 13:52:24Z robertas 
;
_cod_original_cell_volume 1518.70(12)
_cod_original_sg_symbol_H-M P-1
_cod_database_code 7109750

loop_
_symmetry_equiv_pos_as_xyz
'x, y, z'
'-x, -y, -z'

loop_
_atom_site_label
_atom_site_type_symbol
_atom_site_fract_x
_atom_site_fract_y
_atom_site_fract_z
_atom_site_U_iso_or_equiv
_atom_site_adp_type
_atom_site_occupancy
_atom_site_symmetry_multiplicity
_atom_site_calc_flag
_atom_site_refinement_flags
F1 F 0.13562(14) 0.35908(13) 0.42354(4) 0.0324(3) Uani 1 1 d .
F2 F 0.06241(19) 0.23874(17) 0.36031(4) 0.0538(4) Uani 1 1 d .
F3 F 0.13450(15) 0.07207(13) 0.43128(4) 0.0363(3) Uani 1 1 d .
F4 F 0.36723(15) 0.16408(15) 0.38282(4) 0.0412(3) Uani 1 1 d .
F5 F 0.34946(19) 0.93585(16) 0.07575(5) 0.0534(3) Uani 1 1 d .
F6 F 0.41262(15) 0.64727(14) 0.10157(4) 0.0393(3) Uani 1 1 d .
F7 F 0.10749(15) 0.80773(18) 0.09779(4) 0.0489(3) Uani 1 1 d .
F8 F 0.28703(19) 0.84548(16) 0.15569(4) 0.0506(3) Uani 1 1 d .
N1 N 1.00672(18) 0.30107(16) 0.07322(5) 0.0187(3) Uani 1 1 d .
N2 N 0.46178(17) 0.72625(16) 0.43499(5) 0.0184(3) Uani 1 1 d .
C1 C 1.2689(2) 0.3385(2) -0.00698(6) 0.0248(4) Uani 1 1 d .
H1 H 1.3615 0.3476 -0.0337 0.030 Uiso 1 1 calc R
C2 C 1.1228(2) 0.2654(2) -0.01134(6) 0.0228(3) Uani 1 1 d .
H2 H 1.1108 0.2272 -0.0419 0.027 Uiso 1 1 calc R
C3 C 0.9886(2) 0.2453(2) 0.02871(6) 0.0201(3) Uani 1 1 d .
C4 C 0.8786(2) 0.2795(2) 0.11414(6) 0.0195(3) Uani 1 1 d .
C5 C 0.9120(2) 0.3357(2) 0.16112(6) 0.0211(3) Uani 1 1 d .
C6 C 0.7962(2) 0.4899(2) 0.17803(6) 0.0269(4) Uani 1 1 d .
H6 H 0.7001 0.5629 0.1587 0.032 Uiso 1 1 calc R
C7 C 0.8222(3) 0.5363(2) 0.22327(6) 0.0304(4) Uani 1 1 d .
H7 H 0.7436 0.6415 0.2349 0.037 Uiso 1 1 calc R
C8 C 0.9616(2) 0.4303(2) 0.25157(6) 0.0269(4) Uani 1 1 d .
H8 H 0.9772 0.4618 0.2827 0.032 Uiso 1 1 calc R
C9 C 0.7314(2) 0.2056(2) 0.10983(6) 0.0219(3) Uani 1 1 d .
C10 C 0.7112(2) 0.1508(2) 0.06430(6) 0.0230(3) Uani 1 1 d .
H10 H 0.6097 0.0990 0.0613 0.028 Uiso 1 1 calc R
C11 C 0.8357(2) 0.1716(2) 0.02483(6) 0.0216(3) Uani 1 1 d .
H11 H 0.8192 0.1359 -0.0057 0.026 Uiso 1 1 calc R
C12 C 0.5978(2) 0.1703(2) 0.15345(6) 0.0287(4) Uani 1 1 d .
H12A H 0.4685 0.1852 0.1427 0.034 Uiso 1 1 calc R
H12B H 0.5886 0.2559 0.1774 0.034 Uiso 1 1 calc R
C13 C 0.6677(3) -0.0133(3) 0.17784(7) 0.0408(5) Uani 1 1 d .
H13A H 0.6746 -0.0982 0.1543 0.061 Uiso 1 1 calc R
H13B H 0.5788 -0.0332 0.2061 0.061 Uiso 1 1 calc R
H13C H 0.7950 -0.0276 0.1889 0.061 Uiso 1 1 calc R
C14 C 1.0782(2) 0.2786(2) 0.23450(6) 0.0257(4) Uani 1 1 d .
H14 H 1.1752 0.2069 0.2538 0.031 Uiso 1 1 calc R
C15 C 1.0546(2) 0.2305(2) 0.18936(6) 0.0229(3) Uani 1 1 d .
H15 H 1.1352 0.1263 0.1777 0.028 Uiso 1 1 calc R
C16 C 1.1516(2) 0.3819(2) 0.07665(6) 0.0213(3) Uani 1 1 d .
H16 H 1.1610 0.4252 0.1067 0.026 Uiso 1 1 calc R
C17 C 1.2795(2) 0.4002(2) 0.03820(6) 0.0235(3) Uani 1 1 d .
H17 H 1.3780 0.4555 0.0416 0.028 Uiso 1 1 calc R
C18 C 0.2771(2) 0.6885(2) 0.52842(6) 0.0250(4) Uani 1 1 d .
H18 H 0.2133 0.6754 0.5602 0.030 Uiso 1 1 calc R
C19 C 0.4402(2) 0.7452(2) 0.52220(6) 0.0228(3) Uani 1 1 d .
H19 H 0.4910 0.7704 0.5500 0.027 Uiso 1 1 calc R
C20 C 0.5352(2) 0.7671(2) 0.47516(6) 0.0195(3) Uani 1 1 d .
C21 C 0.5552(2) 0.7425(2) 0.38769(6) 0.0190(3) Uani 1 1 d .
C22 C 0.4685(2) 0.6976(2) 0.34609(6) 0.0207(3) Uani 1 1 d .
C23 C 0.3716(2) 0.8314(2) 0.31381(6) 0.0220(3) Uani 1 1 d .
H23 H 0.3517 0.9502 0.3199 0.026 Uiso 1 1 calc R
C24 C 0.3041(2) 0.7912(2) 0.27266(6) 0.0247(4) Uani 1 1 d .
H24 H 0.2397 0.8828 0.2503 0.030 Uiso 1 1 calc R
C25 C 0.3298(2) 0.6190(2) 0.26388(6) 0.0279(4) Uani 1 1 d .
H25 H 0.2852 0.5922 0.2353 0.033 Uiso 1 1 calc R
C26 C 0.2050(2) 0.6500(2) 0.48717(6) 0.0238(4) Uani 1 1 d .
H26 H 0.0912 0.6104 0.4910 0.029 Uiso 1 1 calc R
C27 C 0.2960(2) 0.6685(2) 0.44187(6) 0.0211(3) Uani 1 1 d .
H27 H 0.2450 0.6414 0.4144 0.025 Uiso 1 1 calc R
C28 C 0.7005(2) 0.8289(2) 0.46784(6) 0.0223(3) Uani 1 1 d .
H28 H 0.7511 0.8586 0.4950 0.027 Uiso 1 1 calc R
C29 C 0.7892(2) 0.8469(2) 0.42210(6) 0.0224(3) Uani 1 1 d .
H29 H 0.9002 0.8908 0.4175 0.027 Uiso 1 1 calc R
C30 C 0.7181(2) 0.8011(2) 0.38143(6) 0.0209(3) Uani 1 1 d .
C31 C 0.8232(2) 0.8222(2) 0.33162(6) 0.0269(4) Uani 1 1 d .
H31A H 0.7799 0.7568 0.3087 0.032 Uiso 1 1 calc R
H31B H 0.9619 0.7712 0.3342 0.032 Uiso 1 1 calc R
C32 C 0.7902(3) 1.0133(3) 0.31104(7) 0.0359(4) Uani 1 1 d .
H32A H 0.6533 1.0638 0.3079 0.054 Uiso 1 1 calc R
H32B H 0.8606 1.0212 0.2787 0.054 Uiso 1 1 calc R
H32C H 0.8356 1.0781 0.3333 0.054 Uiso 1 1 calc R
C33 C 0.4925(3) 0.5242(2) 0.33740(6) 0.0292(4) Uani 1 1 d .
H33 H 0.5584 0.4320 0.3593 0.035 Uiso 1 1 calc R
C34 C 0.4205(3) 0.4859(2) 0.29674(7) 0.0330(4) Uani 1 1 d .
H34 H 0.4336 0.3673 0.2915 0.040 Uiso 1 1 calc R
B1 B 0.1745(3) 0.2096(3) 0.39873(7) 0.0243(4) Uani 1 1 d .
B2 B 0.2888(3) 0.8095(3) 0.10803(7) 0.0250(4) Uani 1 1 d .

loop_
_atom_site_aniso_label
_atom_site_aniso_U_11
_atom_site_aniso_U_22
_atom_site_aniso_U_33
_atom_site_aniso_U_23
_atom_site_aniso_U_13
_atom_site_aniso_U_12
F1 0.0343(6) 0.0273(5) 0.0374(6) -0.0112(5) 0.0048(4) -0.0104(4)
F2 0.0699(9) 0.0584(8) 0.0402(7) 0.0014(6) -0.0325(6) -0.0202(7)
F3 0.0426(6) 0.0283(6) 0.0382(6) 0.0022(5) -0.0003(5) -0.0132(5)
F4 0.0343(6) 0.0412(7) 0.0490(7) -0.0176(5) 0.0126(5) -0.0118(5)
F5 0.0679(9) 0.0452(8) 0.0519(8) 0.0146(6) -0.0143(6) -0.0277(6)
F6 0.0430(6) 0.0343(6) 0.0366(6) -0.0108(5) -0.0005(5) -0.0002(5)
F7 0.0297(6) 0.0780(9) 0.0391(7) -0.0066(6) -0.0069(5) -0.0119(6)
F8 0.0717(9) 0.0481(7) 0.0275(6) -0.0182(5) -0.0167(5) 0.0047(6)
N1 0.0204(6) 0.0164(6) 0.0184(7) -0.0012(5) -0.0027(5) -0.0030(5)
N2 0.0180(6) 0.0174(7) 0.0192(7) -0.0013(5) -0.0029(5) -0.0030(5)
C1 0.0248(8) 0.0222(8) 0.0242(8) -0.0002(7) 0.0027(6) -0.0031(7)
C2 0.0287(8) 0.0173(8) 0.0197(8) -0.0021(6) -0.0027(6) -0.0008(6)
C3 0.0241(8) 0.0160(8) 0.0186(8) -0.0012(6) -0.0040(6) -0.0015(6)
C4 0.0207(7) 0.0164(7) 0.0191(8) -0.0010(6) -0.0024(6) -0.0009(6)
C5 0.0235(8) 0.0217(8) 0.0184(8) -0.0019(6) -0.0007(6) -0.0068(6)
C6 0.0283(9) 0.0258(9) 0.0242(9) -0.0043(7) -0.0045(7) -0.0007(7)
C7 0.0348(10) 0.0284(9) 0.0261(9) -0.0082(7) -0.0019(7) -0.0023(7)
C8 0.0326(9) 0.0302(9) 0.0203(8) -0.0036(7) -0.0024(7) -0.0113(7)
C9 0.0211(8) 0.0189(8) 0.0244(8) -0.0013(6) -0.0023(6) -0.0031(6)
C10 0.0220(8) 0.0187(8) 0.0285(9) -0.0013(7) -0.0057(6) -0.0044(6)
C11 0.0249(8) 0.0169(8) 0.0224(8) -0.0022(6) -0.0073(6) -0.0020(6)
C12 0.0262(9) 0.0342(10) 0.0274(9) -0.0044(8) 0.0029(7) -0.0120(7)
C13 0.0433(11) 0.0463(12) 0.0327(11) 0.0082(9) 0.0010(8) -0.0187(10)
C14 0.0276(8) 0.0256(9) 0.0239(9) 0.0022(7) -0.0060(7) -0.0073(7)
C15 0.0234(8) 0.0219(8) 0.0220(8) -0.0011(7) -0.0028(6) -0.0033(6)
C16 0.0228(8) 0.0176(8) 0.0237(8) -0.0018(6) -0.0059(6) -0.0038(6)
C17 0.0224(8) 0.0207(8) 0.0271(9) 0.0014(7) -0.0032(6) -0.0058(6)
C18 0.0231(8) 0.0241(9) 0.0227(8) 0.0009(7) 0.0012(6) 0.0006(6)
C19 0.0241(8) 0.0224(8) 0.0192(8) -0.0025(6) -0.0034(6) -0.0005(6)
C20 0.0207(7) 0.0170(8) 0.0198(8) -0.0029(6) -0.0041(6) -0.0015(6)
C21 0.0207(7) 0.0168(8) 0.0187(8) -0.0020(6) -0.0021(6) -0.0029(6)
C22 0.0204(7) 0.0234(8) 0.0195(8) -0.0019(6) -0.0005(6) -0.0079(6)
C23 0.0216(8) 0.0239(8) 0.0207(8) -0.0036(7) 0.0005(6) -0.0063(6)
C24 0.0232(8) 0.0299(9) 0.0206(8) -0.0011(7) -0.0022(6) -0.0065(7)
C25 0.0296(9) 0.0368(10) 0.0219(9) -0.0065(7) -0.0024(7) -0.0149(8)
C26 0.0198(8) 0.0215(8) 0.0283(9) 0.0010(7) -0.0017(6) -0.0035(6)
C27 0.0188(7) 0.0187(8) 0.0257(8) 0.0006(6) -0.0050(6) -0.0045(6)
C28 0.0208(8) 0.0216(8) 0.0242(8) -0.0046(7) -0.0052(6) -0.0021(6)
C29 0.0189(7) 0.0220(8) 0.0266(9) -0.0026(7) -0.0039(6) -0.0048(6)
C30 0.0195(7) 0.0188(8) 0.0238(8) -0.0035(6) -0.0016(6) -0.0030(6)
C31 0.0243(8) 0.0339(10) 0.0239(9) -0.0076(7) 0.0037(6) -0.0101(7)
C32 0.0410(11) 0.0400(11) 0.0292(10) -0.0009(8) 0.0060(8) -0.0192(9)
C33 0.0400(10) 0.0230(9) 0.0256(9) -0.0002(7) -0.0083(7) -0.0084(7)
C34 0.0470(11) 0.0252(9) 0.0313(10) -0.0064(8) -0.0069(8) -0.0136(8)
B1 0.0281(9) 0.0251(10) 0.0213(9) -0.0037(8) -0.0020(7) -0.0087(8)
B2 0.0290(10) 0.0259(10) 0.0204(9) -0.0058(8) -0.0051(7) -0.0046(8)

loop_
_atom_type_symbol
_atom_type_description
_atom_type_scat_dispersion_real
_atom_type_scat_dispersion_imag
_atom_type_scat_source
C C 0.0033 0.0016 'International Tables Vol C Tables 4.2.6.8 and 6.1.1.4'
H H 0.0000 0.0000 'International Tables Vol C Tables 4.2.6.8 and 6.1.1.4'
N N 0.0061 0.0033 'International Tables Vol C Tables 4.2.6.8 and 6.1.1.4'
B B 0.0013 0.0007 'International Tables Vol C Tables 4.2.6.8 and 6.1.1.4'
F F 0.0171 0.0103 'International Tables Vol C Tables 4.2.6.8 and 6.1.1.4'

loop_
_geom_angle_atom_site_label_1
_geom_angle_atom_site_label_2
_geom_angle_atom_site_label_3
_geom_angle
C3 N1 C16 119.01(13)
C3 N1 C4 120.79(13)
C16 N1 C4 120.19(13)
C27 N2 C20 119.36(13)
C27 N2 C21 120.20(13)
C20 N2 C21 120.44(12)
C2 C1 C17 118.34(15)
C2 C1 H1 120.8
C17 C1 H1 120.8
C1 C2 C3 121.23(15)
C1 C2 H2 119.4
C3 C2 H2 119.4
N1 C3 C11 118.70(14)
N1 C3 C2 119.20(14)
C11 C3 C2 122.09(15)
C9 C4 N1 119.70(14)
C9 C4 C5 122.57(14)
N1 C4 C5 117.71(13)
C6 C5 C15 119.86(15)
C6 C5 C4 120.16(14)
C15 C5 C4 119.94(14)
C7 C6 C5 119.63(16)
C7 C6 H6 120.2
C5 C6 H6 120.2
C8 C7 C6 120.41(16)
C8 C7 H7 119.8
C6 C7 H7 119.8
C14 C8 C7 119.98(16)
C14 C8 H8 120.0
C7 C8 H8 120.0
C4 C9 C10 119.57(14)
C4 C9 C12 121.44(15)
C10 C9 C12 118.86(14)
C11 C10 C9 120.53(15)
C11 C10 H10 119.7
C9 C10 H10 119.7
C10 C11 C3 120.67(15)
C10 C11 H11 119.7
C3 C11 H11 119.7
C9 C12 C13 110.94(14)
C9 C12 H12A 109.5
C13 C12 H12A 109.5
C9 C12 H12B 109.5
C13 C12 H12B 109.5
H12A C12 H12B 108.0
C12 C13 H13A 109.5
C12 C13 H13B 109.5
H13A C13 H13B 109.5
C12 C13 H13C 109.5
H13A C13 H13C 109.5
H13B C13 H13C 109.5
C8 C14 C15 120.37(15)
C8 C14 H14 119.8
C15 C14 H14 119.8
C14 C15 C5 119.74(15)
C14 C15 H15 120.1
C5 C15 H15 120.1
C17 C16 N1 121.35(15)
C17 C16 H16 119.3
N1 C16 H16 119.3
C16 C17 C1 120.77(15)
C16 C17 H17 119.6
C1 C17 H17 119.6
C19 C18 C26 118.78(15)
C19 C18 H18 120.6
C26 C18 H18 120.6
C18 C19 C20 121.19(15)
C18 C19 H19 119.4
C20 C19 H19 119.4
N2 C20 C28 119.10(14)
N2 C20 C19 118.82(14)
C28 C20 C19 122.09(14)
C30 C21 N2 119.51(14)
C30 C21 C22 122.65(14)
N2 C21 C22 117.83(13)
C23 C22 C33 119.54(15)
C23 C22 C21 119.33(14)
C33 C22 C21 121.02(14)
C24 C23 C22 119.84(15)
C24 C23 H23 120.1
C22 C23 H23 120.1
C25 C24 C23 120.48(16)
C25 C24 H24 119.8
C23 C24 H24 119.8
C34 C25 C24 119.71(16)
C34 C25 H25 120.1
C24 C25 H25 120.1
C27 C26 C18 120.66(15)
C27 C26 H26 119.7
C18 C26 H26 119.7
C26 C27 N2 121.19(15)
C26 C27 H27 119.4
N2 C27 H27 119.4
C29 C28 C20 120.49(15)
C29 C28 H28 119.8
C20 C28 H28 119.8
C28 C29 C30 120.59(15)
C28 C29 H29 119.7
C30 C29 H29 119.7
C21 C30 C29 119.84(14)
C21 C30 C31 121.80(14)
C29 C30 C31 118.34(14)
C30 C31 C32 112.10(14)
C30 C31 H31A 109.2
C32 C31 H31A 109.2
C30 C31 H31B 109.2
C32 C31 H31B 109.2
H31A C31 H31B 107.9
C31 C32 H32A 109.5
C31 C32 H32B 109.5
H32A C32 H32B 109.5
C31 C32 H32C 109.5
H32A C32 H32C 109.5
H32B C32 H32C 109.5
C34 C33 C22 119.98(16)
C34 C33 H33 120.0
C22 C33 H33 120.0
C25 C34 C33 120.39(16)
C25 C34 H34 119.8
C33 C34 H34 119.8
F2 B1 F4 111.32(15)
F2 B1 F1 110.03(15)
F4 B1 F1 109.24(14)
F2 B1 F3 109.24(15)
F4 B1 F3 108.20(15)
F1 B1 F3 108.74(14)
F8 B2 F7 110.34(15)
F8 B2 F5 110.26(15)
F7 B2 F5 108.56(15)
F8 B2 F6 109.16(15)
F7 B2 F6 109.31(15)
F5 B2 F6 109.19(15)

loop_
_geom_bond_atom_site_label_1
_geom_bond_atom_site_label_2
_geom_bond_distance
F1 B1 1.393(2)
F2 B1 1.367(2)
F3 B1 1.396(2)
F4 B1 1.387(2)
F5 B2 1.385(2)
F6 B2 1.385(2)
F7 B2 1.382(2)
F8 B2 1.375(2)
N1 C3 1.385(2)
N1 C16 1.386(2)
N1 C4 1.4029(19)
N2 C27 1.3839(19)
N2 C20 1.3875(19)
N2 C21 1.4080(19)
C1 C2 1.359(2)
C1 C17 1.410(2)
C1 H1 0.9500
C2 C3 1.412(2)
C2 H2 0.9500
C3 C11 1.405(2)
C4 C9 1.371(2)
C4 C5 1.483(2)
C5 C6 1.393(2)
C5 C15 1.394(2)
C6 C7 1.388(2)
C6 H6 0.9500
C7 C8 1.382(3)
C7 H7 0.9500
C8 C14 1.382(2)
C8 H8 0.9500
C9 C10 1.412(2)
C9 C12 1.505(2)
C10 C11 1.357(2)
C10 H10 0.9500
C11 H11 0.9500
C12 C13 1.512(3)
C12 H12A 0.9900
C12 H12B 0.9900
C13 H13A 0.9800
C13 H13B 0.9800
C13 H13C 0.9800
C14 C15 1.386(2)
C14 H14 0.9500
C15 H15 0.9500
C16 C17 1.350(2)
C16 H16 0.9500
C17 H17 0.9500
C18 C19 1.361(2)
C18 C26 1.401(2)
C18 H18 0.9500
C19 C20 1.413(2)
C19 H19 0.9500
C20 C28 1.398(2)
C21 C30 1.368(2)
C21 C22 1.489(2)
C22 C23 1.390(2)
C22 C33 1.390(2)
C23 C24 1.387(2)
C23 H23 0.9500
C24 C25 1.380(2)
C24 H24 0.9500
C25 C34 1.380(3)
C25 H25 0.9500
C26 C27 1.356(2)
C26 H26 0.9500
C27 H27 0.9500
C28 C29 1.359(2)
C28 H28 0.9500
C29 C30 1.408(2)
C29 H29 0.9500
C30 C31 1.507(2)
C31 C32 1.521(3)
C31 H31A 0.9900
C31 H31B 0.9900
C32 H32A 0.9800
C32 H32B 0.9800
C32 H32C 0.9800
C33 C34 1.385(2)
C33 H33 0.9500
C34 H34 0.9500
